data_1567537
loop_
_publ_author_name
'D'Aniello, Sara'
'Lavi\'eville, Sidonie'
'Santulli, Federica'
'Simon, Malaury'
'Sellitto, Michele'
'Tedesco, Consiglia'
'Thomas, Christophe M.'
'Mazzeo, Mina'

_publ_section_title
;
 Homoleptic phenoxy-imine pyridine zinc complexes: efficient catalysts for
 solvent free synthesis and chemical degradation of polyesters
;
_journal_issue 20
_journal_name_full 'Catalysis Science &amp; Technology'
_journal_page_first 6142
_journal_page_last 6154
_journal_paper_doi 10.1039/D2CY01092E
_journal_volume 12
_journal_year 2022
_chemical_formula_moiety 'C30 H30 N4 O4 Zn'
_chemical_formula_sum 'C30 H30 N4 O4 Zn'
_chemical_formula_weight 575.95
_space_group_crystal_system monoclinic
_space_group_IT_number 15
_space_group_name_Hall '-C 2yc'
_space_group_name_H-M_alt 'C 1 2/c 1'
_atom_sites_solution_hydrogens geom
_atom_sites_solution_primary direct
_audit_creation_date 2022-05-09
_audit_creation_method
;
Olex2 1.5
(compiled 2022.04.07 svn.rca3783a0 for OlexSys, GUI svn.r6498)
;
_audit_update_record
;
2022-05-10 deposited with the CCDC.	2022-08-29 downloaded from the CCDC.
;
_cell_angle_alpha 90
_cell_angle_beta 123.70(3)
_cell_angle_gamma 90
_cell_formula_units_Z 4
_cell_length_a 27.956(7)
_cell_length_b 5.9880(14)
_cell_length_c 19.792(10)
_cell_measurement_reflns_used 6400
_cell_measurement_temperature 296.15
_cell_measurement_theta_max 63.75
_cell_measurement_theta_min 5.74
_cell_volume 2756.4(19)
_computing_molecular_graphics 'Olex2 1.5 (Dolomanov et al., 2009)'
_computing_publication_material 'Olex2 1.5 (Dolomanov et al., 2009)'
_computing_structure_refinement 'SHELXL 2016/6 (Sheldrick, 2015)'
_diffrn_ambient_temperature 296.15
_diffrn_measured_fraction_theta_full 0.985
_diffrn_measured_fraction_theta_max 0.985
_diffrn_measurement_device_type 'Bruker APEX-II CCD'
_diffrn_measurement_method '\f and \w scans'
_diffrn_radiation_type CuK\a
_diffrn_radiation_wavelength 1.54178
_diffrn_reflns_av_R_equivalents 0.0439
_diffrn_reflns_av_unetI/netI 0.0426
_diffrn_reflns_Laue_measured_fraction_full 0.985
_diffrn_reflns_Laue_measured_fraction_max 0.985
_diffrn_reflns_limit_h_max 31
_diffrn_reflns_limit_h_min -32
_diffrn_reflns_limit_k_max 6
_diffrn_reflns_limit_k_min -6
_diffrn_reflns_limit_l_max 21
_diffrn_reflns_limit_l_min -23
_diffrn_reflns_number 8745
_diffrn_reflns_point_group_measured_fraction_full 0.985
_diffrn_reflns_point_group_measured_fraction_max 0.985
_diffrn_reflns_theta_full 63.891
_diffrn_reflns_theta_max 63.891
_diffrn_reflns_theta_min 6.437
_diffrn_standards_number 0
_exptl_absorpt_coefficient_mu 1.584
_exptl_absorpt_correction_T_max 0.7524
_exptl_absorpt_correction_T_min 0.4195
_exptl_absorpt_correction_type multi-scan
_exptl_absorpt_process_details
;
SADABS-2014/5 (Bruker,2014/5) was used for absorption correction.
wR2(int) was 0.1637 before and 0.0628 after correction.
The Ratio of minimum to maximum transmission is 0.5575.
The \l/2 correction factor is Not present.
;
_exptl_crystal_density_diffrn 1.388
_exptl_crystal_description needle
_exptl_crystal_F_000 1200
_exptl_crystal_recrystallization_method 'Re-crystallisation from solvent: benzene, pentane'
_exptl_crystal_size_max 0.45
_exptl_crystal_size_mid 0.15
_exptl_crystal_size_min 0.14
_refine_diff_density_max 0.235
_refine_diff_density_min -0.191
_refine_diff_density_rms 0.042
_refine_ls_extinction_method none
_refine_ls_goodness_of_fit_ref 1.054
_refine_ls_hydrogen_treatment constr
_refine_ls_matrix_type full
_refine_ls_number_parameters 178
_refine_ls_number_reflns 2235
_refine_ls_number_restraints 0
_refine_ls_restrained_S_all 1.054
_refine_ls_R_factor_all 0.0386
_refine_ls_R_factor_gt 0.0360
_refine_ls_shift/su_max 0.000
_refine_ls_shift/su_mean 0.000
_refine_ls_structure_factor_coef Fsqd
_refine_ls_weighting_details 'w=1/[\s^2^(Fo^2^)+(0.0556P)^2^+1.3322P] where P=(Fo^2^+2Fc^2^)/3'
_refine_ls_weighting_scheme calc
_refine_ls_wR_factor_gt 0.0983
_refine_ls_wR_factor_ref 0.1004
_reflns_Friedel_coverage 0.000
_reflns_number_gt 2067
_reflns_number_total 2235
_reflns_threshold_expression 'I > 2\s(I)'
_cod_data_source_file d2cy01092e2.cif
_cod_data_source_block sl_c4
_cod_depositor_comments 'Adding full bibliography for 1567535--1567537.cif.'
_cod_original_cell_volume 2756.5(18)
_cod_database_code 1567537
_shelx_shelxl_version_number 2016/6
_shelx_space_group_comment
;
The symmetry employed for this shelxl refinement is uniquely defined
by the following loop, which should always be used as a source of
symmetry information in preference to the above space-group names.
They are only intended as comments.
;
_olex2_refinement_description
;
1. Fixed Uiso
 At 1.2 times of:
  All C(H) groups, All C(H,H) groups
 At 1.5 times of:
  All C(H,H,H) groups
2.a Secondary CH2 refined with riding coordinates:
 C1(H1A,H1B), C2(H2A,H2B)
2.b Aromatic/amide H refined with riding coordinates:
 C4(H4), C5(H5), C6(H6), C7(H7), C8(H8), C10(H10), C11(H11), C12(H12)
2.c Idealised Me refined as rotating group:
 C15(H15A,H15B,H15C)
;
_olex2_submission_special_instructions 'No special instructions were received'

loop_
_space_group_symop_operation_xyz
'x, y, z'
'-x, y, -z+1/2'
'x+1/2, y+1/2, z'
'-x+1/2, y+1/2, -z+1/2'
'-x, -y, -z'
'x, -y, z-1/2'
'-x+1/2, -y+1/2, -z'
'x+1/2, -y+1/2, z-1/2'

loop_
_atom_site_label
_atom_site_type_symbol
_atom_site_fract_x
_atom_site_fract_y
_atom_site_fract_z
_atom_site_U_iso_or_equiv
_atom_site_adp_type
_atom_site_occupancy
_atom_site_site_symmetry_order
_atom_site_calc_flag
_atom_site_refinement_flags_posn
_atom_site_refinement_flags_adp
_atom_site_refinement_flags_occupancy
_atom_site_disorder_assembly
_atom_site_disorder_group
Zn1 Zn 0.500000 0.61382(6) 0.750000 0.04964(18) Uani 1 2 d S T P . .
O1 O 0.47665(6) 0.7902(2) 0.80711(9) 0.0599(4) Uani 1 1 d . . . . .
O2 O 0.45699(9) 1.0816(3) 0.88560(12) 0.0765(5) Uani 1 1 d . . . . .
N1 N 0.43281(7) 0.4056(3) 0.69800(11) 0.0551(4) Uani 1 1 d . . . . .
N2 N 0.31715(9) 0.2880(4) 0.48073(13) 0.0762(6) Uani 1 1 d . . . . .
C1 C 0.42921(10) 0.2260(4) 0.64489(16) 0.0733(7) Uani 1 1 d . . . . .
H1A H 0.398100 0.125297 0.632216 0.088 Uiso 1 1 calc R U . . .
H1B H 0.464764 0.141353 0.672626 0.088 Uiso 1 1 calc R U . . .
C2 C 0.41877(11) 0.3229(5) 0.56755(17) 0.0775(7) Uani 1 1 d . . . . .
H2A H 0.448060 0.433957 0.581097 0.093 Uiso 1 1 calc R U . . .
H2B H 0.422438 0.205237 0.537024 0.093 Uiso 1 1 calc R U . . .
C3 C 0.36121(11) 0.4280(4) 0.51566(14) 0.0611(6) Uani 1 1 d . . . . .
C4 C 0.35319(18) 0.6532(5) 0.5042(2) 0.0945(10) Uani 1 1 d . . . . .
H4 H 0.384549 0.749531 0.529843 0.113 Uiso 1 1 calc R U . . .
C5 C 0.2991(2) 0.7357(6) 0.4550(3) 0.1285(15) Uani 1 1 d . . . . .
H5 H 0.293101 0.888632 0.446258 0.154 Uiso 1 1 calc R U . . .
C6 C 0.25369(19) 0.5921(7) 0.4187(3) 0.1138(13) Uani 1 1 d . . . . .
H6 H 0.216227 0.643814 0.384363 0.137 Uiso 1 1 calc R U . . .
C7 C 0.26484(14) 0.3735(5) 0.4342(2) 0.0947(10) Uani 1 1 d . . . . .
H7 H 0.233827 0.275538 0.410630 0.114 Uiso 1 1 calc R U . . .
C8 C 0.39477(9) 0.4193(4) 0.71452(13) 0.0611(6) Uani 1 1 d . . . . .
H8 H 0.367165 0.306929 0.693253 0.073 Uiso 1 1 calc R U . . .
C9 C 0.38933(9) 0.5863(4) 0.76183(13) 0.0594(5) Uani 1 1 d . . . . .
C10 C 0.34028(11) 0.5689(6) 0.76565(16) 0.0851(8) Uani 1 1 d . . . . .
H10 H 0.314477 0.452278 0.738765 0.102 Uiso 1 1 calc R U . . .
C11 C 0.33041(12) 0.7180(7) 0.80751(18) 0.0977(10) Uani 1 1 d . . . . .
H11 H 0.297988 0.703185 0.809240 0.117 Uiso 1 1 calc R U . . .
C12 C 0.36820(12) 0.8937(6) 0.84807(17) 0.0852(9) Uani 1 1 d . . . . .
H12 H 0.360595 0.996653 0.876133 0.102 Uiso 1 1 calc R U . . .
C13 C 0.41707(10) 0.9171(4) 0.84716(14) 0.0628(6) Uani 1 1 d . . . . .
C14 C 0.42926(8) 0.7618(4) 0.80396(12) 0.0529(5) Uani 1 1 d . . . . .
C15 C 0.45139(14) 1.2273(5) 0.93733(18) 0.0891(8) Uani 1 1 d . . . . .
H15A H 0.415552 1.306219 0.906201 0.134 Uiso 1 1 calc R U . . .
H15B H 0.482569 1.332335 0.961756 0.134 Uiso 1 1 calc R U . . .
H15C H 0.452245 1.141937 0.979050 0.134 Uiso 1 1 calc R U . . .

loop_
_atom_site_aniso_label
_atom_site_aniso_U_11
_atom_site_aniso_U_22
_atom_site_aniso_U_33
_atom_site_aniso_U_23
_atom_site_aniso_U_13
_atom_site_aniso_U_12
Zn1 0.0478(2) 0.0464(3) 0.0576(3) 0.000 0.03112(19) 0.000
O1 0.0619(8) 0.0581(8) 0.0768(9) -0.0103(7) 0.0491(7) -0.0085(7)
O2 0.1021(13) 0.0708(10) 0.0879(12) -0.0094(9) 0.0721(11) 0.0009(9)
N1 0.0478(9) 0.0522(10) 0.0546(10) 0.0006(7) 0.0216(8) -0.0005(7)
N2 0.0681(12) 0.0643(12) 0.0747(12) 0.0008(10) 0.0261(10) -0.0099(10)
C1 0.0585(12) 0.0571(13) 0.0822(16) -0.0157(12) 0.0252(11) 0.0003(10)
C2 0.0704(15) 0.0858(17) 0.0857(17) -0.0351(14) 0.0493(14) -0.0164(13)
C3 0.0809(15) 0.0597(13) 0.0595(12) -0.0150(10) 0.0494(12) -0.0164(11)
C4 0.136(3) 0.0598(16) 0.130(3) -0.0176(17) 0.100(2) -0.0233(18)
C5 0.187(5) 0.062(2) 0.180(4) 0.032(2) 0.129(4) 0.034(3)
C6 0.120(3) 0.116(3) 0.111(3) 0.040(2) 0.068(2) 0.043(2)
C7 0.0798(19) 0.098(2) 0.0785(18) 0.0071(15) 0.0268(15) -0.0038(15)
C8 0.0484(11) 0.0663(13) 0.0535(12) 0.0058(10) 0.0189(9) -0.0105(9)
C9 0.0469(10) 0.0808(15) 0.0500(11) 0.0123(10) 0.0266(9) 0.0000(9)
C10 0.0561(13) 0.136(3) 0.0659(15) 0.0010(15) 0.0356(12) -0.0169(14)
C11 0.0615(14) 0.170(3) 0.0778(17) 0.002(2) 0.0489(14) -0.0006(19)
C12 0.0733(16) 0.131(3) 0.0682(16) 0.0087(15) 0.0499(14) 0.0197(16)
C13 0.0663(13) 0.0790(15) 0.0543(12) 0.0153(10) 0.0404(11) 0.0146(11)
C14 0.0540(10) 0.0617(12) 0.0491(10) 0.0138(9) 0.0325(9) 0.0072(9)
C15 0.126(2) 0.0813(18) 0.0909(19) -0.0035(15) 0.0795(19) 0.0170(17)

loop_
_atom_type_symbol
_atom_type_description
_atom_type_scat_dispersion_real
_atom_type_scat_dispersion_imag
_atom_type_scat_source
C C 0.0181 0.0091 'International Tables Vol C Tables 4.2.6.8 and 6.1.1.4'
H H 0.0000 0.0000 'International Tables Vol C Tables 4.2.6.8 and 6.1.1.4'
N N 0.0311 0.0180 'International Tables Vol C Tables 4.2.6.8 and 6.1.1.4'
O O 0.0492 0.0322 'International Tables Vol C Tables 4.2.6.8 and 6.1.1.4'
Zn Zn -1.5491 0.6778 'International Tables Vol C Tables 4.2.6.8 and 6.1.1.4'

loop_
_geom_angle_atom_site_label_1
_geom_angle_atom_site_label_2
_geom_angle_atom_site_label_3
_geom_angle
_geom_angle_site_symmetry_1
_geom_angle_site_symmetry_3
_geom_angle_publ_flag
O1 Zn1 O1 112.75(9) 2_656 . ?
O1 Zn1 N1 96.76(7) 2_656 2_656 ?
O1 Zn1 N1 124.96(8) . 2_656 ?
O1 Zn1 N1 124.96(8) 2_656 . ?
O1 Zn1 N1 96.75(7) . . ?
N1 Zn1 N1 102.84(10) . 2_656 ?
C14 O1 Zn1 124.95(14) . . ?
C13 O2 C15 117.6(2) . . ?
C1 N1 Zn1 119.81(15) . . ?
C8 N1 Zn1 120.42(15) . . ?
C8 N1 C1 119.6(2) . . ?
C3 N2 C7 117.8(2) . . ?
N1 C1 H1A 109.6 . . ?
N1 C1 H1B 109.6 . . ?
N1 C1 C2 110.1(2) . . ?
H1A C1 H1B 108.2 . . ?
C2 C1 H1A 109.6 . . ?
C2 C1 H1B 109.6 . . ?
C1 C2 H2A 109.0 . . ?
C1 C2 H2B 109.0 . . ?
H2A C2 H2B 107.8 . . ?
C3 C2 C1 113.0(2) . . ?
C3 C2 H2A 109.0 . . ?
C3 C2 H2B 109.0 . . ?
N2 C3 C2 115.5(2) . . ?
N2 C3 C4 121.3(3) . . ?
C4 C3 C2 123.3(3) . . ?
C3 C4 H4 120.2 . . ?
C5 C4 C3 119.5(3) . . ?
C5 C4 H4 120.2 . . ?
C4 C5 H5 120.3 . . ?
C4 C5 C6 119.3(3) . . ?
C6 C5 H5 120.3 . . ?
C5 C6 H6 121.1 . . ?
C7 C6 C5 117.7(4) . . ?
C7 C6 H6 121.1 . . ?
N2 C7 C6 124.3(3) . . ?
N2 C7 H7 117.9 . . ?
C6 C7 H7 117.9 . . ?
N1 C8 H8 116.0 . . ?
N1 C8 C9 128.1(2) . . ?
C9 C8 H8 116.0 . . ?
C10 C9 C8 116.0(2) . . ?
C10 C9 C14 119.5(2) . . ?
C14 C9 C8 124.5(2) . . ?
C9 C10 H10 119.4 . . ?
C11 C10 C9 121.2(3) . . ?
C11 C10 H10 119.4 . . ?
C10 C11 H11 119.7 . . ?
C10 C11 C12 120.6(3) . . ?
C12 C11 H11 119.7 . . ?
C11 C12 H12 119.7 . . ?
C13 C12 C11 120.6(3) . . ?
C13 C12 H12 119.7 . . ?
O2 C13 C12 125.1(2) . . ?
O2 C13 C14 114.35(19) . . ?
C12 C13 C14 120.5(2) . . ?
O1 C14 C9 124.95(19) . . ?
O1 C14 C13 117.5(2) . . ?
C9 C14 C13 117.6(2) . . ?
O2 C15 H15A 109.5 . . ?
O2 C15 H15B 109.5 . . ?
O2 C15 H15C 109.5 . . ?
H15A C15 H15B 109.5 . . ?
H15A C15 H15C 109.5 . . ?
H15B C15 H15C 109.5 . . ?

loop_
_geom_bond_atom_site_label_1
_geom_bond_atom_site_label_2
_geom_bond_distance
_geom_bond_site_symmetry_2
_geom_bond_publ_flag
Zn1 O1 1.9073(15) 2_656 ?
Zn1 O1 1.9073(15) . ?
Zn1 N1 1.9992(18) . ?
Zn1 N1 1.9992(18) 2_656 ?
O1 C14 1.302(2) . ?
O2 C13 1.361(3) . ?
O2 C15 1.418(3) . ?
N1 C1 1.468(3) . ?
N1 C8 1.277(3) . ?
N2 C3 1.324(3) . ?
N2 C7 1.325(4) . ?
C1 H1A 0.9700 . ?
C1 H1B 0.9700 . ?
C1 C2 1.506(4) . ?
C2 H2A 0.9700 . ?
C2 H2B 0.9700 . ?
C2 C3 1.485(4) . ?
C3 C4 1.366(4) . ?
C4 H4 0.9300 . ?
C4 C5 1.358(6) . ?
C5 H5 0.9300 . ?
C5 C6 1.362(6) . ?
C6 H6 0.9300 . ?
C6 C7 1.341(5) . ?
C7 H7 0.9300 . ?
C8 H8 0.9300 . ?
C8 C9 1.435(4) . ?
C9 C10 1.418(3) . ?
C9 C14 1.419(3) . ?
C10 H10 0.9300 . ?
C10 C11 1.347(5) . ?
C11 H11 0.9300 . ?
C11 C12 1.388(5) . ?
C12 H12 0.9300 . ?
C12 C13 1.384(4) . ?
C13 C14 1.427(3) . ?
C15 H15A 0.9600 . ?
C15 H15B 0.9600 . ?
C15 H15C 0.9600 . ?

loop_
_geom_torsion_atom_site_label_1
_geom_torsion_atom_site_label_2
_geom_torsion_atom_site_label_3
_geom_torsion_atom_site_label_4
_geom_torsion
_geom_torsion_site_symmetry_1
_geom_torsion_site_symmetry_2
_geom_torsion_site_symmetry_3
_geom_torsion_site_symmetry_4
_geom_torsion_publ_flag
Zn1 O1 C14 C9 4.3(3) . . . . ?
Zn1 O1 C14 C13 -176.63(14) . . . . ?
Zn1 N1 C1 C2 -69.1(2) . . . . ?
Zn1 N1 C8 C9 7.2(3) . . . . ?
O2 C13 C14 O1 1.4(3) . . . . ?
O2 C13 C14 C9 -179.55(18) . . . . ?
N1 C1 C2 C3 -67.4(3) . . . . ?
N1 C8 C9 C10 175.7(2) . . . . ?
N1 C8 C9 C14 -4.6(4) . . . . ?
N2 C3 C4 C5 -1.0(5) . . . . ?
C1 N1 C8 C9 -177.1(2) . . . . ?
C1 C2 C3 N2 -70.2(3) . . . . ?
C1 C2 C3 C4 109.5(3) . . . . ?
C2 C3 C4 C5 179.3(3) . . . . ?
C3 N2 C7 C6 1.5(5) . . . . ?
C3 C4 C5 C6 0.7(6) . . . . ?
C4 C5 C6 C7 0.6(6) . . . . ?
C5 C6 C7 N2 -1.8(6) . . . . ?
C7 N2 C3 C2 179.6(3) . . . . ?
C7 N2 C3 C4 0.0(4) . . . . ?
C8 N1 C1 C2 115.1(2) . . . . ?
C8 C9 C10 C11 -179.2(3) . . . . ?
C8 C9 C14 O1 -2.1(3) . . . . ?
C8 C9 C14 C13 178.89(19) . . . . ?
C9 C10 C11 C12 0.1(5) . . . . ?
C10 C9 C14 O1 177.6(2) . . . . ?
C10 C9 C14 C13 -1.4(3) . . . . ?
C10 C11 C12 C13 -0.9(5) . . . . ?
C11 C12 C13 O2 -179.3(3) . . . . ?
C11 C12 C13 C14 0.5(4) . . . . ?
C12 C13 C14 O1 -178.4(2) . . . . ?
C12 C13 C14 C9 0.7(3) . . . . ?
C14 C9 C10 C11 1.1(4) . . . . ?
C15 O2 C13 C12 6.8(4) . . . . ?
C15 O2 C13 C14 -173.0(2) . . . . ?
